data_7121869
loop_
_publ_author_name
'Cica\<c-Hudi, M'
'Schlindwein, S. H.'
'Feil, C. M.'
'Nieger, M.'
'Gudat, D.'

_publ_section_title
;
 Isolable N-heterocyclic carbene adducts of the elusive diiodophosphine.
;
_journal_issue 55
_journal_name_full 'Chemical communications (Cambridge, England)'
_journal_page_first 7645
_journal_page_last 7648
_journal_paper_doi 10.1039/c8cc03972k
_journal_volume 54
_journal_year 2018
_chemical_formula_moiety 'C18 H32 I N4 P'
_chemical_formula_sum 'C18 H32 I N4 P'
_chemical_formula_weight 462.34
_space_group_crystal_system monoclinic
_space_group_IT_number 15
_space_group_name_Hall '-I 2ya'
_space_group_name_H-M_alt 'I 1 2/a 1'
_symmetry_space_group_name_Hall '-I 2ya'
_symmetry_space_group_name_H-M 'I 1 2/a 1'
_atom_sites_solution_hydrogens difmap
_atom_sites_solution_primary direct
_atom_sites_solution_secondary difmap
_audit_creation_method SHELXL-2014/7
_audit_update_record
;
2018-05-11 deposited with the CCDC.
2018-06-11 downloaded from the CCDC.
;
_cell_angle_alpha 90
_cell_angle_beta 94.891(3)
_cell_angle_gamma 90
_cell_formula_units_Z 4
_cell_length_a 9.4547(6)
_cell_length_b 19.5345(12)
_cell_length_c 11.8695(7)
_cell_measurement_reflns_used 2919
_cell_measurement_temperature 130(2)
_cell_measurement_theta_max 30.6
_cell_measurement_theta_min 2.0
_cell_volume 2184.2(2)
_computing_cell_refinement 'Bruker ApexII Software Suite, 2008'
_computing_data_collection 'Bruker ApexII Software Suite, 2008'
_computing_data_reduction 'Bruker ApexII Software Suite, 2008'
_computing_molecular_graphics 'SHELXS plus XP (Sheldrick, 1991)'
_computing_publication_material 'SHELXL-2014/7 (Sheldrick, 2014)'
_computing_structure_refinement 'SHELXL-2014/7 (Sheldrick, 2014)'
_computing_structure_solution 'SHELXS-2014/7 (Sheldrick, 2014)'
_diffrn_ambient_temperature 130(2)
_diffrn_measured_fraction_theta_full 1.000
_diffrn_measured_fraction_theta_max 0.995
_diffrn_measurement_device_type 'Bruker Kappa ApexII Duo'
_diffrn_measurement_method 'phi and omega scans'
_diffrn_radiation_type MoK\a
_diffrn_radiation_wavelength 0.71073
_diffrn_reflns_av_R_equivalents 0.0221
_diffrn_reflns_av_unetI/netI 0.0196
_diffrn_reflns_Laue_measured_fraction_full 1.000
_diffrn_reflns_Laue_measured_fraction_max 0.995
_diffrn_reflns_limit_h_max 13
_diffrn_reflns_limit_h_min -13
_diffrn_reflns_limit_k_max 26
_diffrn_reflns_limit_k_min -27
_diffrn_reflns_limit_l_max 16
_diffrn_reflns_limit_l_min -15
_diffrn_reflns_number 12978
_diffrn_reflns_point_group_measured_fraction_full 1.000
_diffrn_reflns_point_group_measured_fraction_max 0.995
_diffrn_reflns_theta_full 25.242
_diffrn_reflns_theta_max 30.607
_diffrn_reflns_theta_min 2.013
_diffrn_source 'fine-focus sealed tube'
_exptl_absorpt_coefficient_mu 1.547
_exptl_absorpt_correction_T_max 0.8293
_exptl_absorpt_correction_T_min 0.5359
_exptl_absorpt_correction_type numerical
_exptl_absorpt_process_details 'Blessing, 1995'
_exptl_crystal_colour colourless
_exptl_crystal_density_diffrn 1.406
_exptl_crystal_description prisms
_exptl_crystal_F_000 944
_exptl_crystal_size_max 0.691
_exptl_crystal_size_mid 0.250
_exptl_crystal_size_min 0.232
_refine_diff_density_max 0.488
_refine_diff_density_min -0.571
_refine_diff_density_rms 0.080
_refine_ls_extinction_coef 0.0036(2)
_refine_ls_extinction_expression Fc^*^=kFc[1+0.001xFc^2^\l^3^/sin(2\q)]^-1/4^
_refine_ls_extinction_method 'SHELXL-2014/7 (Sheldrick 2014)'
_refine_ls_goodness_of_fit_ref 1.074
_refine_ls_hydrogen_treatment constr
_refine_ls_matrix_type full
_refine_ls_number_parameters 111
_refine_ls_number_reflns 3350
_refine_ls_number_restraints 0
_refine_ls_restrained_S_all 1.074
_refine_ls_R_factor_all 0.0305
_refine_ls_R_factor_gt 0.0243
_refine_ls_shift/su_max 0.000
_refine_ls_shift/su_mean 0.000
_refine_ls_structure_factor_coef Fsqd
_refine_ls_weighting_details 'w=1/[\s^2^(Fo^2^)+(0.0259P)^2^+2.5501P] where P=(Fo^2^+2Fc^2^)/3'
_refine_ls_weighting_scheme calc
_refine_ls_wR_factor_gt 0.0574
_refine_ls_wR_factor_ref 0.0608
_reflns_Friedel_coverage 0.000
_reflns_number_gt 2919
_reflns_number_total 3350
_reflns_threshold_expression 'I > 2\s(I)'
_cod_data_source_file c8cc03972k2.cif
_cod_data_source_block g383_mn_i
_cod_depositor_comments 'Adding full bibliography for 7121868--7121873.cif.'
_cod_database_code 7121869
_shelx_shelxl_version_number 2014/7
_shelx_space_group_comment
;
The symmetry employed for this shelxl refinement is uniquely defined
by the following loop, which should always be used as a source of
symmetry information in preference to the above space-group names.
They are only intended as comments.
;
_shelx_estimated_absorpt_t_min 0.415
_shelx_estimated_absorpt_t_max 0.715

loop_
_space_group_symop_operation_xyz
'x, y, z'
'-x+1/2, y, -z'
'x+1/2, y+1/2, z+1/2'
'-x+1, y+1/2, -z+1/2'
'-x, -y, -z'
'x-1/2, -y, z'
'-x+1/2, -y+1/2, -z+1/2'
'x, -y+1/2, z+1/2'

loop_
_atom_site_label
_atom_site_type_symbol
_atom_site_fract_x
_atom_site_fract_y
_atom_site_fract_z
_atom_site_U_iso_or_equiv
_atom_site_adp_type
_atom_site_occupancy
_atom_site_site_symmetry_order
_atom_site_calc_flag
_atom_site_refinement_flags_posn
_atom_site_refinement_flags_adp
_atom_site_refinement_flags_occupancy
P1 P 0.2500 0.02937(3) 0.5000 0.01728(11) Uani 1 2 d S T P
N1 N 0.44564(17) 0.14194(7) 0.51979(13) 0.0292(3) Uani 1 1 d . . .
N2 N 0.42296(13) 0.09077(6) 0.67876(10) 0.0185(2) Uani 1 1 d . . .
C1 C 0.37440(15) 0.09085(7) 0.56766(13) 0.0194(3) Uani 1 1 d . . .
C3 C 0.5357(2) 0.17429(9) 0.60114(16) 0.0348(4) Uani 1 1 d . . .
H3 H 0.5951 0.2124 0.5896 0.042 Uiso 1 1 calc R U .
C4 C 0.52330(18) 0.14159(8) 0.69952(15) 0.0263(3) Uani 1 1 d . . .
H4 H 0.5741 0.1516 0.7701 0.032 Uiso 1 1 calc R U .
C7 C 0.4410(2) 0.15768(10) 0.39772(17) 0.0418(5) Uani 1 1 d . . .
H7 H 0.3832 0.1215 0.3556 0.050 Uiso 1 1 calc R U .
C8 C 0.37869(15) 0.04346(9) 0.76560(12) 0.0221(3) Uani 1 1 d . . .
H8 H 0.2992 0.0145 0.7311 0.027 Uiso 1 1 calc R U .
C11 C 0.5893(3) 0.15588(12) 0.35901(19) 0.0503(6) Uani 1 1 d . . .
H11A H 0.5853 0.1664 0.2781 0.075 Uiso 1 1 calc R U .
H11B H 0.6486 0.1899 0.4013 0.075 Uiso 1 1 calc R U .
H11C H 0.6301 0.1102 0.3726 0.075 Uiso 1 1 calc R U .
C12 C 0.3686(3) 0.22629(12) 0.3743(2) 0.0613(8) Uani 1 1 d . . .
H12A H 0.3657 0.2365 0.2933 0.092 Uiso 1 1 calc R U .
H12B H 0.2715 0.2244 0.3973 0.092 Uiso 1 1 calc R U .
H12C H 0.4218 0.2622 0.4171 0.092 Uiso 1 1 calc R U .
C13 C 0.50108(19) -0.00300(10) 0.80520(16) 0.0328(4) Uani 1 1 d . . .
H13A H 0.4711 -0.0344 0.8630 0.049 Uiso 1 1 calc R U .
H13B H 0.5304 -0.0294 0.7410 0.049 Uiso 1 1 calc R U .
H13C H 0.5810 0.0247 0.8373 0.049 Uiso 1 1 calc R U .
C14 C 0.3256(2) 0.08313(15) 0.86376(17) 0.0506(7) Uani 1 1 d . . .
H14A H 0.2966 0.0510 0.9208 0.076 Uiso 1 1 calc R U .
H14B H 0.4018 0.1126 0.8975 0.076 Uiso 1 1 calc R U .
H14C H 0.2443 0.1114 0.8363 0.076 Uiso 1 1 calc R U .
I1 I 0.7500 0.34667(2) 0.5000 0.02936(7) Uani 1 2 d S T P

loop_
_atom_site_aniso_label
_atom_site_aniso_U_11
_atom_site_aniso_U_22
_atom_site_aniso_U_33
_atom_site_aniso_U_23
_atom_site_aniso_U_13
_atom_site_aniso_U_12
P1 0.0209(2) 0.0129(2) 0.0166(2) 0.000 -0.00732(18) 0.000
N1 0.0388(8) 0.0204(6) 0.0245(7) 0.0078(5) -0.0192(6) -0.0118(5)
N2 0.0198(5) 0.0179(6) 0.0165(6) -0.0026(4) -0.0060(4) 0.0018(4)
C1 0.0223(6) 0.0154(6) 0.0187(7) 0.0004(5) -0.0087(5) 0.0010(5)
C3 0.0439(10) 0.0228(7) 0.0331(9) 0.0056(7) -0.0234(8) -0.0135(7)
C4 0.0290(7) 0.0219(7) 0.0253(8) -0.0036(6) -0.0139(6) -0.0019(6)
C7 0.0551(12) 0.0380(10) 0.0275(9) 0.0180(7) -0.0253(8) -0.0288(9)
C8 0.0176(6) 0.0355(8) 0.0130(6) -0.0015(6) -0.0001(5) -0.0019(6)
C11 0.0630(14) 0.0544(14) 0.0301(10) 0.0145(9) -0.0160(9) -0.0370(11)
C12 0.0701(16) 0.0468(13) 0.0593(15) 0.0377(12) -0.0394(12) -0.0245(11)
C13 0.0310(8) 0.0330(9) 0.0324(9) 0.0143(7) -0.0087(7) -0.0031(7)
C14 0.0275(9) 0.0974(19) 0.0277(10) -0.0337(11) 0.0072(7) -0.0076(10)
I1 0.03349(9) 0.02177(9) 0.02950(10) 0.000 -0.01670(6) 0.000

loop_
_atom_type_symbol
_atom_type_description
_atom_type_scat_dispersion_real
_atom_type_scat_dispersion_imag
_atom_type_scat_source
C C 0.0033 0.0016 'International Tables Vol C Tables 4.2.6.8 and 6.1.1.4'
H H 0.0000 0.0000 'International Tables Vol C Tables 4.2.6.8 and 6.1.1.4'
I I -0.4742 1.8119 'International Tables Vol C Tables 4.2.6.8 and 6.1.1.4'
N N 0.0061 0.0033 'International Tables Vol C Tables 4.2.6.8 and 6.1.1.4'
P P 0.1023 0.0942 'International Tables Vol C Tables 4.2.6.8 and 6.1.1.4'

loop_
_geom_angle_atom_site_label_1
_geom_angle_atom_site_label_2
_geom_angle_atom_site_label_3
_geom_angle
_geom_angle_site_symmetry_3
C1 P1 C1 97.37(9) 2_556
C1 N1 C3 109.98(14) .
C1 N1 C7 126.12(13) .
C3 N1 C7 123.65(15) .
C1 N2 C4 110.03(13) .
C1 N2 C8 126.00(12) .
C4 N2 C8 123.96(13) .
N1 C1 N2 105.59(12) .
N1 C1 P1 128.80(11) .
N2 C1 P1 125.44(11) .
C4 C3 N1 107.17(15) .
C4 C3 H3 126.4 .
N1 C3 H3 126.4 .
C3 C4 N2 107.20(14) .
C3 C4 H4 126.4 .
N2 C4 H4 126.4 .
N1 C7 C11 109.98(16) .
N1 C7 C12 109.8(2) .
C11 C7 C12 112.30(17) .
N1 C7 H7 108.2 .
C11 C7 H7 108.2 .
C12 C7 H7 108.2 .
N2 C8 C13 109.79(12) .
N2 C8 C14 110.43(16) .
C13 C8 C14 111.18(15) .
N2 C8 H8 108.5 .
C13 C8 H8 108.5 .
C14 C8 H8 108.5 .
C7 C11 H11A 109.5 .
C7 C11 H11B 109.5 .
H11A C11 H11B 109.5 .
C7 C11 H11C 109.5 .
H11A C11 H11C 109.5 .
H11B C11 H11C 109.5 .
C7 C12 H12A 109.5 .
C7 C12 H12B 109.5 .
H12A C12 H12B 109.5 .
C7 C12 H12C 109.5 .
H12A C12 H12C 109.5 .
H12B C12 H12C 109.5 .
C8 C13 H13A 109.5 .
C8 C13 H13B 109.5 .
H13A C13 H13B 109.5 .
C8 C13 H13C 109.5 .
H13A C13 H13C 109.5 .
H13B C13 H13C 109.5 .
C8 C14 H14A 109.5 .
C8 C14 H14B 109.5 .
H14A C14 H14B 109.5 .
C8 C14 H14C 109.5 .
H14A C14 H14C 109.5 .
H14B C14 H14C 109.5 .

loop_
_geom_bond_atom_site_label_1
_geom_bond_atom_site_label_2
_geom_bond_distance
_geom_bond_site_symmetry_2
P1 C1 1.8193(14) .
P1 C1 1.8194(14) 2_556
N1 C1 1.356(2) .
N1 C3 1.384(2) .
N1 C7 1.478(2) .
N2 C1 1.3588(18) .
N2 C4 1.381(2) .
N2 C8 1.472(2) .
C3 C4 1.345(3) .
C3 H3 0.9500 .
C4 H4 0.9500 .
C7 C11 1.513(4) .
C7 C12 1.520(3) .
C7 H7 1.0000 .
C8 C13 1.514(2) .
C8 C14 1.520(2) .
C8 H8 1.0000 .
C11 H11A 0.9800 .
C11 H11B 0.9800 .
C11 H11C 0.9800 .
C12 H12A 0.9800 .
C12 H12B 0.9800 .
C12 H12C 0.9800 .
C13 H13A 0.9800 .
C13 H13B 0.9800 .
C13 H13C 0.9800 .
C14 H14A 0.9800 .
C14 H14B 0.9800 .
C14 H14C 0.9800 .

loop_
_geom_hbond_atom_site_label_D
_geom_hbond_atom_site_label_H
_geom_hbond_atom_site_label_A
_geom_hbond_distance_DH
_geom_hbond_distance_HA
_geom_hbond_distance_DA
_geom_hbond_angle_DHA
_geom_hbond_site_symmetry_A
C3 H3 I1 0.95 3.23 4.1596(18) 167.2 .
C4 H4 I1 0.95 3.07 4.0079(16) 168.6 7_656

loop_
_geom_torsion_atom_site_label_1
_geom_torsion_atom_site_label_2
_geom_torsion_atom_site_label_3
_geom_torsion_atom_site_label_4
_geom_torsion
_geom_torsion_site_symmetry_1
C3 N1 C1 N2 -1.2(2) .
C7 N1 C1 N2 173.14(18) .
C3 N1 C1 P1 -176.65(14) .
C7 N1 C1 P1 -2.3(3) .
C4 N2 C1 N1 0.15(18) .
C8 N2 C1 N1 -178.97(14) .
C4 N2 C1 P1 175.76(12) .
C8 N2 C1 P1 -3.4(2) .
C1 P1 C1 N1 -56.56(13) 2_556
C1 P1 C1 N2 128.86(16) 2_556
C1 N1 C3 C4 1.9(2) .
C7 N1 C3 C4 -172.66(19) .
N1 C3 C4 N2 -1.7(2) .
C1 N2 C4 C3 1.0(2) .
C8 N2 C4 C3 -179.85(16) .
C1 N1 C7 C11 -123.16(19) .
C3 N1 C7 C11 50.5(3) .
C1 N1 C7 C12 112.8(2) .
C3 N1 C7 C12 -73.6(2) .
C1 N2 C8 C13 112.33(16) .
C4 N2 C8 C13 -66.68(19) .
C1 N2 C8 C14 -124.74(16) .
C4 N2 C8 C14 56.26(19) .
